data_4034021
loop_
_publ_author_name
'R\'emond, Maxime'
'Zheng, Zheng'
'Jeanneau, Erwann'
'Andraud, Chantal'
'Bretonni\`ere, Yann'
'Redon, S\'ebastien'

_publ_section_title
;
 4,5,5-Trimethyl-2,5-dihydrofuran-Based Electron-Withdrawing Groups for
 NIR-Emitting Push-Pull Dipolar Fluorophores.
;
_journal_issue 16
_journal_name_full 'The Journal of organic chemistry'
_journal_page_first 9965
_journal_page_last 9974
_journal_paper_doi 10.1021/acs.joc.9b01120
_journal_volume 84
_journal_year 2019
_chemical_formula_moiety 'C16 H14 N2 O S'
_chemical_formula_sum 'C16 H14 N2 O S'
_chemical_formula_weight 282.37
_space_group_IT_number 14
_space_group_name_Hall '-P 2ybc'
_space_group_name_H-M_alt 'P 1 21/c 1'
_symmetry_cell_setting monoclinic
_symmetry_space_group_name_Hall '-P 2ybc'
_symmetry_space_group_name_H-M 'P 1 21/c 1'
_atom_sites_solution_hydrogens difmap
_atom_sites_solution_primary direct
_cell_angle_alpha 90
_cell_angle_beta 94.347(10)
_cell_angle_gamma 90
_cell_formula_units_Z 4
_cell_length_a 7.1180(8)
_cell_length_b 17.3683(17)
_cell_length_c 11.5631(11)
_cell_measurement_reflns_used 6181
_cell_measurement_temperature 149.99(10)
_cell_measurement_theta_max 29.2400
_cell_measurement_theta_min 3.5760
_cell_volume 1425.4(3)
_computing_cell_refinement 'CrysAlisPro 1.171.38.43 (Rigaku OD, 2015)'
_computing_data_collection 'CrysAlisPro 1.171.38.43 (Rigaku OD, 2015)'
_computing_data_reduction 'CrysAlisPro 1.171.38.43 (Rigaku OD, 2015)'
_computing_molecular_graphics 'CAMERON (Watkin et al., 1996)'
_computing_publication_material 'CRYSTALS (Betteridge et al., 2003)'
_computing_structure_refinement 'CRYSTALS (Betteridge et al., 2003)'
_computing_structure_solution 'SIR97 (Altomare et al., 1999)'
_diffrn_ambient_environment N~2~
_diffrn_ambient_temperature 149.99(10)
_diffrn_detector 'CCD plate'
_diffrn_detector_area_resol_mean 10.4685
_diffrn_detector_type Atlas
_diffrn_measured_fraction_theta_full 0.987
_diffrn_measured_fraction_theta_max 0.917
_diffrn_measurement_device 'four-circle diffractometer'
_diffrn_measurement_device_type 'Xcalibur, Atlas, Gemini ultra'
_diffrn_measurement_method \w
_diffrn_radiation_monochromator graphite
_diffrn_radiation_probe x-ray
_diffrn_radiation_type 'Mo K\a'
_diffrn_radiation_wavelength 0.71073
_diffrn_reflns_av_R_equivalents 0.044
_diffrn_reflns_limit_h_max 8
_diffrn_reflns_limit_h_min -9
_diffrn_reflns_limit_k_max 23
_diffrn_reflns_limit_k_min -23
_diffrn_reflns_limit_l_max 15
_diffrn_reflns_limit_l_min -16
_diffrn_reflns_number 19003
_diffrn_reflns_theta_full 25.137
_diffrn_reflns_theta_max 29.573
_diffrn_reflns_theta_min 2.870
_diffrn_source 'fine-focus sealed X-ray tube'
_diffrn_source_type 'Enhance (Mo) X-ray Source'
_diffrn_standards_number 0
_exptl_absorpt_coefficient_mu 0.223
_exptl_absorpt_correction_T_max 0.977
_exptl_absorpt_correction_T_min 0.966
_exptl_absorpt_correction_type analytical
_exptl_absorpt_process_details
;
CrysAlisPro 1.171.38.43 (Rigaku Oxford Diffraction, 2015)
Analytical numeric absorption correction using a multifaceted crystal
			model based on expressions derived by R.C. Clark & J.S. Reid.
(Clark, R. C. & Reid, J. S. (1995). Acta Cryst. A51, 887-897)
Empirical absorption correction using spherical harmonics,
 implemented in SCALE3 ABSPACK scaling algorithm.
;
_exptl_crystal_colour 'light yellow'
_exptl_crystal_density_diffrn 1.316
_exptl_crystal_density_method 'not measured'
_exptl_crystal_description block
_exptl_crystal_F_000 592
_exptl_crystal_size_max 0.502
_exptl_crystal_size_mid 0.256
_exptl_crystal_size_min 0.236
_refine_diff_density_max 0.46
_refine_diff_density_min -0.51
_refine_ls_extinction_coef 400.491
_refine_ls_extinction_method 'Larson (1970), Equation 22'
_refine_ls_goodness_of_fit_ref 1.0181
_refine_ls_hydrogen_treatment constr
_refine_ls_matrix_type full
_refine_ls_number_parameters 181
_refine_ls_number_reflns 3640
_refine_ls_number_restraints 0
_refine_ls_R_factor_all 0.0578
_refine_ls_R_factor_gt 0.0442
_refine_ls_shift/su_max 0.0006799
_refine_ls_shift/su_mean 0.0000565
_refine_ls_structure_factor_coef Fsqd
_refine_ls_weighting_details
;
 Method, part 1, Chebychev polynomial, (Watkin, 1994, Prince, 1982) 
 [weight] = 1.0/[A~0~*T~0~(x)+A~1~*T~1~(x) ... +A~n-1~]*T~n-1~(x)] 
 where A~i~ are the Chebychev coefficients listed below and x= Fcalc/Fmax 
 Method = Robust Weighting (Prince, 1982) 
 W = [weight] * [1-(deltaF/6*sigmaF)^2^]^2^ 
 A~i~ are: 
 0.103E+04 0.147E+04 764. 204. 
;
_refine_ls_weighting_scheme calc
_refine_ls_wR_factor_all 0.0791
_refine_ls_wR_factor_gt 0.0666
_refine_ls_wR_factor_ref 0.0791
_reflns_limit_h_max 9
_reflns_limit_h_min -9
_reflns_limit_k_max 23
_reflns_limit_k_min 0
_reflns_limit_l_max 16
_reflns_limit_l_min 0
_reflns_number_gt 2998
_reflns_number_total 3651
_reflns_threshold_expression I>2.0\s(I)
_oxford_diffrn_Wilson_B_factor 1.85
_oxford_diffrn_Wilson_scale 0.02
_oxford_refine_ls_r_factor_ref 0.0578
_oxford_refine_ls_scale 7.17(11)
_oxford_reflns_number_all 3640
_oxford_reflns_threshold_expression_ref I>-10.0\s(I)
_cod_data_source_file jo9b01120_si_001.cif
_cod_data_source_block I
_cod_original_sg_symbol_H-M 'P 1 21/c 1 '
_cod_database_code 4034021
_oxdiff_exptl_absorpt_empirical_full_min 0.746
_oxdiff_exptl_absorpt_empirical_full_max 1.292
_oxdiff_exptl_absorpt_empirical_details
;
Empirical correction (ABSPACK) includes:
- Absorption correction using spherical harmonics
- Frame scaling
;

loop_
_symmetry_equiv_pos_as_xyz
x,y,z
-x,-y,-z
-x,y+1/2,-z+1/2
x,-y+1/2,z+1/2

loop_
_atom_site_label
_atom_site_type_symbol
_atom_site_fract_x
_atom_site_fract_y
_atom_site_fract_z
_atom_site_U_iso_or_equiv
_atom_site_occupancy
_atom_site_adp_type
_atom_site_refinement_flags_posn
S1 S 0.19327(7) 0.49966(3) 0.91026(4) 0.0262 1.0000 Uani .
C2 C 0.2267(2) 0.47819(10) 0.76291(15) 0.0213 1.0000 Uani .
C3 C 0.2467(3) 0.40029(10) 0.73752(17) 0.0235 1.0000 Uani .
C4 C 0.2796(3) 0.37815(11) 0.62632(17) 0.0287 1.0000 Uani .
C5 C 0.2881(3) 0.43253(13) 0.54040(18) 0.0350 1.0000 Uani .
C6 C 0.2659(3) 0.50995(12) 0.56553(18) 0.0351 1.0000 Uani .
C7 C 0.2370(3) 0.53328(11) 0.67731(17) 0.0272 1.0000 Uani .
H71 H 0.2251 0.5866 0.6954 0.0323 1.0000 Uiso R
H61 H 0.2695 0.5475 0.5072 0.0424 1.0000 Uiso R
H51 H 0.3090 0.4172 0.4644 0.0426 1.0000 Uiso R
H41 H 0.2938 0.3252 0.6097 0.0342 1.0000 Uiso R
H31 H 0.2387 0.3628 0.7967 0.0289 1.0000 Uiso R
C8 C 0.1338(3) 0.59770(10) 0.90985(15) 0.0219 1.0000 Uani .
C9 C -0.0413(3) 0.63190(10) 0.86136(15) 0.0209 1.0000 Uani .
O10 O -0.04129(18) 0.70755(7) 0.88300(11) 0.0245 1.0000 Uani .
C11 C 0.1303(3) 0.72829(10) 0.95672(16) 0.0225 1.0000 Uani .
C12 C 0.2364(3) 0.65330(11) 0.96447(15) 0.0235 1.0000 Uani .
C13 C 0.4250(3) 0.64745(12) 1.02813(18) 0.0305 1.0000 Uani .
H131 H 0.5054 0.6887 1.0055 0.0472 1.0000 Uiso R
H132 H 0.4148 0.6517 1.1089 0.0467 1.0000 Uiso R
H133 H 0.4805 0.5980 1.0133 0.0463 1.0000 Uiso R
C14 C 0.2287(3) 0.79212(11) 0.89676(18) 0.0298 1.0000 Uani .
H142 H 0.3352 0.8102 0.9484 0.0446 1.0000 Uiso R
H141 H 0.1410 0.8349 0.8802 0.0444 1.0000 Uiso R
H143 H 0.2752 0.7737 0.8253 0.0456 1.0000 Uiso R
C15 C 0.0679(3) 0.75369(12) 1.07375(17) 0.0310 1.0000 Uani .
H152 H 0.1782 0.7684 1.1238 0.0461 1.0000 Uiso R
H151 H -0.0139 0.7983 1.0652 0.0466 1.0000 Uiso R
H153 H 0.0035 0.7117 1.1097 0.0468 1.0000 Uiso R
C16 C -0.1949(3) 0.60102(10) 0.79962(15) 0.0227 1.0000 Uani .
C17 C -0.3429(3) 0.65126(11) 0.75612(16) 0.0255 1.0000 Uani .
N18 N -0.4601(3) 0.69163(11) 0.71894(16) 0.0364 1.0000 Uani .
C19 C -0.2196(3) 0.52062(11) 0.77660(17) 0.0267 1.0000 Uani .
N20 N -0.2488(3) 0.45689(10) 0.75594(17) 0.0375 1.0000 Uani .

loop_
_atom_site_aniso_label
_atom_site_aniso_U_11
_atom_site_aniso_U_22
_atom_site_aniso_U_33
_atom_site_aniso_U_23
_atom_site_aniso_U_13
_atom_site_aniso_U_12
S1 0.0370(3) 0.01903(19) 0.0224(2) 0.00084(18) 0.00011(17) 0.00837(19)
C2 0.0202(8) 0.0191(8) 0.0243(9) 0.0003(7) -0.0003(7) 0.0007(6)
C3 0.0222(9) 0.0189(8) 0.0292(9) 0.0002(7) 0.0010(7) -0.0014(7)
C4 0.0297(10) 0.0223(9) 0.0341(10) -0.0056(8) 0.0029(8) -0.0013(7)
C5 0.0412(12) 0.0375(11) 0.0271(10) -0.0050(9) 0.0079(9) -0.0003(9)
C6 0.0457(12) 0.0312(11) 0.0294(10) 0.0069(9) 0.0088(9) 0.0003(9)
C7 0.0322(10) 0.0203(8) 0.0294(10) 0.0031(7) 0.0042(8) 0.0013(7)
C8 0.0254(9) 0.0192(8) 0.0206(8) -0.0013(7) -0.0014(7) 0.0042(7)
C9 0.0246(9) 0.0178(8) 0.0204(8) -0.0002(6) 0.0012(6) 0.0018(7)
O10 0.0254(7) 0.0176(6) 0.0290(7) -0.0039(5) -0.0072(5) 0.0028(5)
C11 0.0224(9) 0.0207(8) 0.0235(8) -0.0021(7) -0.0039(7) -0.0001(7)
C12 0.0243(9) 0.0241(9) 0.0217(8) 0.0008(7) -0.0013(7) 0.0033(7)
C13 0.0264(10) 0.0320(10) 0.0318(10) -0.0027(8) -0.0069(8) 0.0035(8)
C14 0.0336(11) 0.0245(9) 0.0311(10) 0.0005(8) -0.0003(8) -0.0020(8)
C15 0.0338(11) 0.0305(10) 0.0284(10) -0.0064(8) 0.0004(8) 0.0022(8)
C16 0.0248(9) 0.0208(8) 0.0223(8) -0.0020(7) -0.0004(7) 0.0007(7)
C17 0.0266(9) 0.0235(9) 0.0255(9) -0.0039(7) -0.0028(7) -0.0005(7)
N18 0.0316(9) 0.0339(9) 0.0422(10) -0.0031(8) -0.0074(8) 0.0051(8)
C19 0.0274(9) 0.0264(9) 0.0261(9) -0.0021(7) 0.0005(7) -0.0003(7)
N20 0.0380(10) 0.0271(9) 0.0474(11) -0.0071(8) 0.0023(8) -0.0031(8)

loop_
_atom_type_symbol
_atom_type_scat_dispersion_real
_atom_type_scat_dispersion_imag
_atom_type_scat_Cromer_Mann_a1
_atom_type_scat_Cromer_Mann_b1
_atom_type_scat_Cromer_Mann_a2
_atom_type_scat_Cromer_Mann_b2
_atom_type_scat_Cromer_Mann_a3
_atom_type_scat_Cromer_Mann_b3
_atom_type_scat_Cromer_Mann_a4
_atom_type_scat_Cromer_Mann_b4
_atom_type_scat_Cromer_Mann_c
_atom_type_scat_source
C 0.0033 0.0016 2.3100 20.8439 1.0200 10.2075 1.5886 0.5687 0.8650 51.6512 0.2156 'International Tables Vol C 4.2.6.8 and 6.1.1.4'
H 0.0000 0.0000 0.4930 10.5109 0.3229 26.1257 0.1402 3.1424 0.0408 57.7998 0.0030 'International Tables Vol C 4.2.6.8 and 6.1.1.4'
N 0.0061 0.0033 12.2126 0.0057 3.1322 9.8933 2.0125 28.9975 1.1663 0.5826 -11.5290 'International Tables Vol C 4.2.6.8 and 6.1.1.4'
O 0.0106 0.0060 3.0485 13.2771 2.2868 5.7011 1.5463 0.3239 0.8670 32.9089 0.2508 'International Tables Vol C 4.2.6.8 and 6.1.1.4'
S 0.1246 0.1234 6.9053 1.4679 5.2034 22.2151 1.4379 0.2536 1.5863 56.1720 0.8669 'International Tables Vol C 4.2.6.8 and 6.1.1.4'

loop_
_geom_angle_atom_site_label_1
_geom_angle_atom_site_label_2
_geom_angle_atom_site_label_3
_geom_angle
_geom_angle_publ_flag
C2 S1 C8 104.53(8) yes
S1 C2 C3 115.38(14) yes
S1 C2 C7 123.99(14) yes
C3 C2 C7 120.61(17) yes
C2 C3 C4 119.62(18) yes
C2 C3 H31 120.1 no
C4 C3 H31 120.3 no
C3 C4 C5 120.13(18) yes
C3 C4 H41 119.3 no
C5 C4 H41 120.6 no
C4 C5 C6 120.15(19) yes
C4 C5 H51 119.9 no
C6 C5 H51 119.9 no
C5 C6 C7 120.44(19) yes
C5 C6 H61 120.9 no
C7 C6 H61 118.7 no
C6 C7 C2 119.03(18) yes
C6 C7 H71 120.7 no
C2 C7 H71 120.3 no
S1 C8 C9 126.66(13) yes
S1 C8 C12 125.13(14) yes
C9 C8 C12 107.94(15) yes
C8 C9 O10 109.95(15) yes
C8 C9 C16 131.93(16) yes
O10 C9 C16 118.11(16) yes
C9 O10 C11 109.59(13) yes
O10 C11 C12 102.26(13) yes
O10 C11 C14 107.81(15) yes
C12 C11 C14 114.52(16) yes
O10 C11 C15 107.41(15) yes
C12 C11 C15 112.16(16) yes
C14 C11 C15 111.89(16) yes
C11 C12 C8 110.02(15) yes
C11 C12 C13 121.31(16) yes
C8 C12 C13 128.65(17) yes
C12 C13 H131 110.3 no
C12 C13 H132 110.5 no
H131 C13 H132 107.5 no
C12 C13 H133 109.8 no
H131 C13 H133 110.6 no
H132 C13 H133 108.0 no
C11 C14 H142 108.7 no
C11 C14 H141 109.6 no
H142 C14 H141 109.2 no
C11 C14 H143 110.5 no
H142 C14 H143 109.1 no
H141 C14 H143 109.8 no
C11 C15 H152 109.1 no
C11 C15 H151 110.8 no
H152 C15 H151 107.6 no
C11 C15 H153 110.0 no
H152 C15 H153 109.1 no
H151 C15 H153 110.1 no
C9 C16 C17 118.85(16) yes
C9 C16 C19 124.18(17) yes
C17 C16 C19 116.97(16) yes
C16 C17 N18 178.5(2) yes
C16 C19 N20 176.5(2) yes

loop_
_geom_bond_atom_site_label_1
_geom_bond_atom_site_label_2
_geom_bond_distance
_geom_bond_publ_flag
S1 C2 1.7777(18) yes
S1 C8 1.7545(18) yes
C2 C3 1.394(2) yes
C2 C7 1.383(2) yes
C3 C4 1.379(3) yes
C3 H31 0.949 no
C4 C5 1.376(3) yes
C4 H41 0.947 no
C5 C6 1.387(3) yes
C5 H51 0.941 no
C6 C7 1.385(3) yes
C6 H61 0.940 no
C7 H71 0.954 no
C8 C9 1.454(2) yes
C8 C12 1.340(2) yes
C9 O10 1.337(2) yes
C9 C16 1.369(2) yes
O10 C11 1.480(2) yes
C11 C12 1.505(2) yes
C11 C14 1.508(3) yes
C11 C15 1.521(3) yes
C12 C13 1.484(2) yes
C13 H131 0.966 no
C13 H132 0.945 no
C13 H133 0.966 no
C14 H142 0.980 no
C14 H141 0.979 no
C14 H143 0.968 no
C15 H152 0.973 no
C15 H151 0.969 no
C15 H153 0.972 no
C16 C17 1.430(3) yes
C16 C19 1.430(3) yes
C17 N18 1.148(2) yes
C19 N20 1.148(3) yes
